data_2013661
loop_
_publ_author_name
'Reck, G\"unter'
'Orgzall, Ingo'
'Schulz, Burkhard'
'Dietzel, Birgit'

_publ_section_title
;
 Two polymorphic forms of
 2,5-bis(4-methoxycarbonylphenyl)-1,3,4-oxadiazole
;
_journal_issue 11
_journal_name_full 'Acta Crystallographica Section C'
_journal_page_first o634
_journal_page_last o635
_journal_paper_doi 10.1107/S0108270103021413
_journal_volume 59
_journal_year 2003
_chemical_formula_iupac 'C18 H14 N2 O5'
_chemical_formula_moiety 'C18 H14 N2 O5'
_chemical_formula_sum 'C18 H14 N2 O5'
_chemical_formula_weight 338.31
_chemical_name_common 2,5-bis(4-methoxycarbonylphenyl)-1,3,4-oxadiazole
_chemical_name_systematic
;
dimethyl 4,4'-(1,3,4-oxadiazole-2,5-diyl)diphenylenedicarboxylate
;
_space_group_IT_number 36
_symmetry_cell_setting orthorhombic
_symmetry_space_group_name_Hall 'C 2c -2'
_symmetry_space_group_name_H-M 'C m c 21'
_atom_sites_solution_hydrogens geom
_atom_sites_solution_primary direct
_atom_sites_solution_secondary difmap
_audit_creation_method SHELXL-97
_cell_angle_alpha 90.00
_cell_angle_beta 90.00
_cell_angle_gamma 90.00
_cell_formula_units_Z 4
_cell_length_a 36.708(4)
_cell_length_b 6.9740(10)
_cell_length_c 6.0300(10)
_cell_measurement_reflns_used 25
_cell_measurement_temperature 293(2)
_cell_measurement_theta_max 21
_cell_measurement_theta_min 12
_cell_volume 1543.7(4)
_computing_cell_refinement CAD-4
_computing_data_collection 'CAD-4 (Enraf--Nonius, 1977)'
_computing_data_reduction 'MoLEN (Fair, 1990)'
_computing_molecular_graphics 'SHELXTL-NT (Sheldrick, 1999)'
_computing_publication_material SHELXL97
_computing_structure_refinement 'SHELXL97 (Sheldrick, 1997)'
_computing_structure_solution 'SHELXS97 (Sheldrick, 1990)'
_diffrn_ambient_temperature 293(2)
_diffrn_measured_fraction_theta_full 0.999
_diffrn_measured_fraction_theta_max 0.999
_diffrn_measurement_device_type 'Enraf-Nonius CAD-4 diffractometer'
_diffrn_measurement_method '2\q-\w scans'
_diffrn_radiation_monochromator graphite
_diffrn_radiation_source 'fine-focus sealed tube'
_diffrn_radiation_type MoK\a
_diffrn_radiation_wavelength 0.71069
_diffrn_reflns_av_R_equivalents 0.0000
_diffrn_reflns_av_sigmaI/netI 0.0954
_diffrn_reflns_limit_h_max 43
_diffrn_reflns_limit_h_min 0
_diffrn_reflns_limit_k_max 8
_diffrn_reflns_limit_k_min 0
_diffrn_reflns_limit_l_max 7
_diffrn_reflns_limit_l_min -7
_diffrn_reflns_number 1377
_diffrn_reflns_theta_full 25.04
_diffrn_reflns_theta_max 25.04
_diffrn_reflns_theta_min 2.22
_diffrn_standards_decay_% 0.3
_diffrn_standards_interval_time 120
_diffrn_standards_number 3
_exptl_absorpt_coefficient_mu 0.108
_exptl_absorpt_correction_type none
_exptl_crystal_colour colourless
_exptl_crystal_density_diffrn 1.456
_exptl_crystal_density_method 'not measured'
_exptl_crystal_description needle
_exptl_crystal_F_000 704
_exptl_crystal_size_max 0.39
_exptl_crystal_size_mid 0.11
_exptl_crystal_size_min 0.10
_refine_diff_density_max 0.253
_refine_diff_density_min -0.162
_refine_ls_extinction_coef 0.0059(6)
_refine_ls_extinction_expression Fc^*^=kFc[1+0.001xFc^2^\l^3^/sin(2\q)]^-1/4^
_refine_ls_extinction_method SHELXL97
_refine_ls_goodness_of_fit_ref 0.982
_refine_ls_hydrogen_treatment constr
_refine_ls_matrix_type full
_refine_ls_number_parameters 116
_refine_ls_number_reflns 1377
_refine_ls_number_restraints 31
_refine_ls_restrained_S_all 0.976
_refine_ls_R_factor_all 0.0461
_refine_ls_R_factor_gt 0.0338
_refine_ls_shift/su_max 0.017
_refine_ls_shift/su_mean 0.004
_refine_ls_structure_factor_coef Fsqd
_refine_ls_weighting_details 'calc w=1/[\s^2^(Fo^2^)+(0.0379P)^2^] where P=(Fo^2^+2Fc^2^)/3'
_refine_ls_weighting_scheme calc
_refine_ls_wR_factor_gt 0.0874
_refine_ls_wR_factor_ref 0.0887
_reflns_number_gt 1058
_reflns_number_total 1377
_reflns_threshold_expression I>\2s(I)
_cod_data_source_file na1617.cif
_cod_data_source_block II
_cod_database_code 2013661
_cod_database_fobs_code 2013661

loop_
_symmetry_equiv_pos_as_xyz
'x, y, z'
'-x, -y, z+1/2'
'x, -y, z+1/2'
'-x, y, z'
'x+1/2, y+1/2, z'
'-x+1/2, -y+1/2, z+1/2'
'x+1/2, -y+1/2, z+1/2'
'-x+1/2, y+1/2, z'

loop_
_atom_site_label
_atom_site_fract_x
_atom_site_fract_y
_atom_site_fract_z
_atom_site_U_iso_or_equiv
_atom_site_adp_type
_atom_site_calc_flag
_atom_site_refinement_flags
_atom_site_occupancy
_atom_site_disorder_assembly
_atom_site_disorder_group
_atom_site_type_symbol
O1 0.0000 0.2528(4) 0.0020(4) 0.0350(7) Uani d SU 1 . . O
O12 0.20010(6) 0.2069(4) -0.0760(5) 0.0630(9) Uani d U 1 . . O
O13 0.17827(5) 0.3043(4) -0.3968(3) 0.0520(8) Uani d U 1 . . O
N3 0.01894(8) 0.1836(4) 0.3356(5) 0.0525(7) Uani d U 1 . . N
C2 0.02934(7) 0.2248(4) 0.1368(4) 0.0356(7) Uani d U 1 . . C
C6 0.06595(7) 0.2393(5) 0.0478(5) 0.0350(6) Uani d U 1 . . C
C7 0.09463(8) 0.1797(5) 0.1843(6) 0.0380(7) Uani d U 1 . . C
H7 0.0901 0.1333 0.3263 0.049 Uiso calc R 1 . . H
C8 0.12983(8) 0.1913(4) 0.1035(4) 0.0382(7) Uani d U 1 . . C
H8 0.1493 0.1535 0.1924 0.050 Uiso calc R 1 . . H
C9 0.13627(7) 0.2584(5) -0.1077(5) 0.0331(6) Uani d U 1 . . C
C10 0.10806(7) 0.3159(4) -0.2411(6) 0.0367(7) Uani d U 1 . . C
H10 0.1127 0.3616 -0.3831 0.048 Uiso calc R 1 . . H
C11 0.07235(8) 0.3056(4) -0.1635(5) 0.0347(7) Uani d U 1 . . C
H11 0.0531 0.3431 -0.2536 0.045 Uiso calc R 1 . . H
C12 0.17562(7) 0.2568(5) -0.1847(5) 0.0399(8) Uani d U 1 . . C
C13 0.21456(10) 0.2924(5) -0.4880(8) 0.0610(10) Uani d U 1 . . C
H131 0.2141 0.3305 -0.6410 0.079 Uiso calc R 1 . . H
H132 0.2232 0.1629 -0.4768 0.079 Uiso calc R 1 . . H
H133 0.2305 0.3760 -0.4068 0.079 Uiso calc R 1 . . H

loop_
_atom_site_aniso_label
_atom_site_aniso_U_11
_atom_site_aniso_U_22
_atom_site_aniso_U_33
_atom_site_aniso_U_12
_atom_site_aniso_U_13
_atom_site_aniso_U_23
O1 0.0364(15) 0.0407(14) 0.0280(16) 0.000 0.000 -0.0014(14)
O12 0.0435(15) 0.0786(19) 0.0670(18) 0.0056(14) -0.0077(14) 0.0044(14)
O13 0.0432(15) 0.0585(16) 0.0541(16) -0.0035(10) 0.0007(11) 0.0014(12)
N3 0.0430(14) 0.0658(17) 0.0488(17) 0.0060(14) 0.0010(13) -0.0017(15)
C2 0.0267(15) 0.0444(16) 0.0357(17) 0.0008(13) -0.0035(11) -0.0022(14)
C6 0.0333(13) 0.0384(13) 0.0332(14) -0.0022(10) -0.0019(12) -0.0020(14)
C7 0.0388(16) 0.0383(15) 0.0368(19) -0.0014(12) -0.0009(12) 0.0011(13)
C8 0.0385(16) 0.0389(18) 0.0372(18) 0.0056(13) -0.0044(13) 0.0038(12)
C9 0.0286(15) 0.0339(12) 0.0369(16) 0.0023(11) -0.0019(12) -0.0012(14)
C10 0.0343(15) 0.0397(14) 0.0362(16) -0.0028(13) -0.0017(13) 0.0068(14)
C11 0.0339(16) 0.0371(14) 0.0332(17) 0.0002(13) -0.0007(12) 0.0034(12)
C12 0.0339(18) 0.0405(19) 0.0454(18) -0.0011(12) 0.0089(13) -0.0014(17)
C13 0.060(2) 0.061(2) 0.062(3) 0.0019(14) 0.016(2) -0.004(2)

loop_
_atom_type_symbol
_atom_type_description
_atom_type_scat_dispersion_real
_atom_type_scat_dispersion_imag
_atom_type_scat_source
O O 0.0106 0.0060 'International Tables Vol C Tables 4.2.6.8 and 6.1.1.4'
N N 0.0061 0.0033 'International Tables Vol C Tables 4.2.6.8 and 6.1.1.4'
C C 0.0033 0.0016 'International Tables Vol C Tables 4.2.6.8 and 6.1.1.4'
H H 0.0000 0.0000 'International Tables Vol C Tables 4.2.6.8 and 6.1.1.4'

loop_
_geom_angle_atom_site_label_1
_geom_angle_atom_site_label_2
_geom_angle_atom_site_label_3
_geom_angle_site_symmetry_3
_geom_angle
C2 O1 C2 4 104.4(3)
C12 O13 C13 . 114.9(3)
C2 N3 N3 4 107.19(19)
N3 C2 O1 . 110.6(3)
N3 C2 C6 . 129.3(3)
O1 C2 C6 . 120.1(2)
C11 C6 C7 . 121.1(3)
C11 C6 C2 . 121.6(2)
C7 C6 C2 . 117.3(3)
C8 C7 C6 . 118.6(3)
C8 C7 H7 . 120.7
C6 C7 H7 . 120.7
C9 C8 C7 . 120.4(3)
C9 C8 H8 . 119.8
C7 C8 H8 . 119.8
C10 C9 C8 . 120.8(3)
C10 C9 C12 . 122.8(3)
C8 C9 C12 . 116.4(3)
C9 C10 C11 . 119.9(3)
C9 C10 H10 . 120.1
C11 C10 H10 . 120.1
C6 C11 C10 . 119.3(3)
C6 C11 H11 . 120.4
C10 C11 H11 . 120.4
O12 C12 O13 . 124.1(3)
O12 C12 C9 . 124.4(3)
O13 C12 C9 . 111.3(3)
O13 C13 H131 . 109.5
O13 C13 H132 . 109.5
H131 C13 H132 . 109.5
O13 C13 H133 . 109.5
H131 C13 H133 . 109.5
H132 C13 H133 . 109.5

loop_
_geom_bond_atom_site_label_1
_geom_bond_atom_site_label_2
_geom_bond_site_symmetry_2
_geom_bond_distance
_geom_bond_publ_flag
O1 C2 . 1.363(3) ?
O1 C2 4 1.363(3) ?
O12 C12 . 1.165(4) ?
O13 C12 . 1.325(4) ?
O13 C13 . 1.444(4) ?
N3 C2 . 1.290(4) ?
N3 N3 4 1.391(6) ?
C2 C6 . 1.451(4) ?
C6 C11 . 1.375(4) ?
C6 C7 . 1.400(4) ?
C7 C8 . 1.383(4) ?
C7 H7 . 0.9300 ?
C8 C9 . 1.377(4) ?
C8 H8 . 0.9300 ?
C9 C10 . 1.371(4) ?
C9 C12 . 1.517(4) ?
C10 C11 . 1.394(4) ?
C10 H10 . 0.9300 ?
C11 H11 . 0.9300 ?
C13 H131 . 0.9600 ?
C13 H132 . 0.9600 ?
C13 H133 . 0.9600 ?
